data_4511610
loop_
_publ_author_name
'Filonenko, Georgy A.'
'Cosimi, Elena'
'Lefort, Laurent'
'Conley, Matthew P.'
'Cop\'eret, Christophe'
'Lutz, Martin'
'Hensen, Emiel J. M.'
'Pidko, Evgeny A.'

_publ_section_title
;
 Lutidine-Derived Ru-CNC Hydrogenation Pincer Catalysts with Versatile
 Coordination Properties
;
_journal_issue 8
_journal_name_full 'ACS Catalysis'
_journal_page_first 2667
_journal_paper_doi 10.1021/cs500720y
_journal_volume 4
_journal_year 2014
_chemical_formula_moiety 'C34 H37 N6 O Ru, B F4'
_chemical_formula_sum 'C34 H37 B F4 N6 O Ru'
_chemical_formula_weight 733.57
_chemical_name_systematic
;
 ?
;
_space_group_crystal_system triclinic
_space_group_IT_number 2
_space_group_name_Hall '-P 1'
_space_group_name_H-M_alt 'P -1'
_symmetry_space_group_name_Hall '-P 1'
_symmetry_space_group_name_H-M 'P -1'
_atom_sites_solution_hydrogens difmap
_atom_sites_solution_primary direct
_audit_creation_method SHELXL-2012
_cell_angle_alpha 96.359(1)
_cell_angle_beta 100.516(2)
_cell_angle_gamma 101.949(1)
_cell_formula_units_Z 2
_cell_length_a 10.2126(3)
_cell_length_b 12.2383(3)
_cell_length_c 16.6522(4)
_cell_measurement_reflns_used 25193
_cell_measurement_temperature 150(2)
_cell_measurement_theta_max 27.50
_cell_measurement_theta_min 1.72
_cell_volume 1977.96(9)
_computing_cell_refinement Peakref
_computing_data_collection Apex2
_computing_data_reduction 'Eval15, SADABS-2012/1'
_computing_structure_refinement 'SHELXL-2012 (Sheldrick, 2012)'
_computing_structure_solution 'SHELXS-97 (Sheldrick, 2008)'
_diffrn_ambient_temperature 150(2)
_diffrn_measured_fraction_theta_full 1.000
_diffrn_measured_fraction_theta_max 0.999
_diffrn_measurement_device_type 'Bruker Kappa ApexII'
_diffrn_measurement_method '\f and \w scans'
_diffrn_radiation_type MoK\a
_diffrn_radiation_wavelength 0.71073
_diffrn_reflns_av_R_equivalents 0.0169
_diffrn_reflns_av_unetI/netI 0.0181
_diffrn_reflns_Laue_measured_fraction_full 1.000
_diffrn_reflns_Laue_measured_fraction_max 0.999
_diffrn_reflns_limit_h_max 13
_diffrn_reflns_limit_h_min -13
_diffrn_reflns_limit_k_max 15
_diffrn_reflns_limit_k_min -15
_diffrn_reflns_limit_l_max 21
_diffrn_reflns_limit_l_min -21
_diffrn_reflns_number 29025
_diffrn_reflns_point_group_measured_fraction_full 1.000
_diffrn_reflns_point_group_measured_fraction_max 0.999
_diffrn_reflns_theta_full 25.242
_diffrn_reflns_theta_max 27.509
_diffrn_reflns_theta_min 1.721
_diffrn_source 'sealed tube'
_exptl_absorpt_coefficient_mu 0.447
_exptl_absorpt_correction_T_max 0.7456
_exptl_absorpt_correction_T_min 0.7034
_exptl_absorpt_correction_type multi-scan
_exptl_absorpt_process_details SADABS-2012/1
_exptl_crystal_colour 'pale yellow'
_exptl_crystal_density_diffrn 1.232
_exptl_crystal_description block
_exptl_crystal_F_000 752
_exptl_crystal_size_max 0.31
_exptl_crystal_size_mid 0.24
_exptl_crystal_size_min 0.16
_refine_diff_density_max 0.372
_refine_diff_density_min -0.494
_refine_diff_density_rms 0.047
_refine_ls_extinction_method none
_refine_ls_goodness_of_fit_ref 1.039
_refine_ls_hydrogen_treatment constr
_refine_ls_matrix_type full
_refine_ls_number_parameters 468
_refine_ls_number_reflns 9089
_refine_ls_number_restraints 142
_refine_ls_restrained_S_all 1.048
_refine_ls_R_factor_all 0.0262
_refine_ls_R_factor_gt 0.0229
_refine_ls_shift/su_max 0.007
_refine_ls_shift/su_mean 0.000
_refine_ls_structure_factor_coef Fsqd
_refine_ls_weighting_details
;
 w=1/[\s^2^(Fo^2^)+(0.0257P)^2^+1.0207P]
 where P=(Fo^2^+2Fc^2^)/3
;
_refine_ls_weighting_scheme calc
_refine_ls_wR_factor_gt 0.0583
_refine_ls_wR_factor_ref 0.0597
_reflns_Friedel_coverage 0.000
_reflns_number_gt 8311
_reflns_number_total 9089
_reflns_threshold_expression 'I > 2\s(I)'
_cod_data_source_file cs500720y_si_002.cif
_cod_data_source_block l0493a
_cod_depositor_comments 'Adding full bibliography for 4511609--4511614.cif.'
_cod_database_code 4511610
_shelx_space_group_comment
;
The symmetry employed for this shelxl refinement is uniquely defined
by the following loop, which should always be used as a source of
symmetry information in preference to the above space-group names.
They are only intended as comments.
;
_shelxl_version_number 2012-9

loop_
_space_group_symop_operation_xyz
'x, y, z'
'-x, -y, -z'

loop_
_atom_site_label
_atom_site_type_symbol
_atom_site_fract_x
_atom_site_fract_y
_atom_site_fract_z
_atom_site_U_iso_or_equiv
_atom_site_adp_type
_atom_site_occupancy
_atom_site_site_symmetry_order
_atom_site_calc_flag
_atom_site_refinement_flags_posn
_atom_site_refinement_flags_adp
_atom_site_refinement_flags_occupancy
_atom_site_disorder_assembly
_atom_site_disorder_group
Ru1 Ru 0.77046(2) 0.78776(2) 0.25205(2) 0.01973(4) Uani 1 1 d . . . . .
H1 H 0.8418 0.8630 0.2027 0.050 Uiso 1 1 d . . . . .
O1 O 0.72181(14) 0.61907(11) 0.10030(8) 0.0415(3) Uani 1 1 d . . . . .
N1 N 0.83688(13) 0.93739(10) 0.35013(7) 0.0236(2) Uani 1 1 d . . . . .
N2 N 0.54532(13) 0.90520(11) 0.27492(8) 0.0255(3) Uani 1 1 d . . . . .
N3 N 0.51809(13) 0.85657(11) 0.14476(8) 0.0267(3) Uani 1 1 d . . . . .
N4 N 1.07214(13) 0.83908(10) 0.32655(8) 0.0261(3) Uani 1 1 d . . . . .
N5 N 1.00605(13) 0.65971(11) 0.31244(9) 0.0288(3) Uani 1 1 d . . . . .
N6 N 0.66226(13) 0.67821(11) 0.32353(8) 0.0277(3) Uani 1 1 d . . . . .
C1 C 0.74669(16) 0.97940(12) 0.38720(9) 0.0259(3) Uani 1 1 d . . . . .
C2 C 0.78481(18) 1.07812(14) 0.44392(10) 0.0329(4) Uani 1 1 d . . . . .
H2 H 0.7183 1.1056 0.4682 0.040 Uiso 1 1 calc R U . . .
C3 C 0.9203(2) 1.13592(14) 0.46468(11) 0.0372(4) Uani 1 1 d . . . . .
H3 H 0.9487 1.2031 0.5040 0.045 Uiso 1 1 calc R U . . .
C4 C 1.01394(18) 1.09452(13) 0.42728(10) 0.0331(4) Uani 1 1 d . . . . .
H4 H 1.1078 1.1330 0.4406 0.040 Uiso 1 1 calc R U . . .
C5 C 0.96953(16) 0.99616(12) 0.36995(9) 0.0264(3) Uani 1 1 d . . . . .
C6 C 0.59856(16) 0.91755(14) 0.36400(9) 0.0280(3) Uani 1 1 d . . . . .
H6A H 0.5887 0.8418 0.3810 0.034 Uiso 1 1 calc R U . . .
H6B H 0.5443 0.9596 0.3938 0.034 Uiso 1 1 calc R U . . .
C7 C 0.43713(17) 0.94790(15) 0.23861(11) 0.0330(3) Uani 1 1 d . . . . .
H7 H 0.3860 0.9906 0.2661 0.040 Uiso 1 1 calc R U . . .
C8 C 0.41952(17) 0.91653(15) 0.15679(11) 0.0349(4) Uani 1 1 d . . . . .
H8 H 0.3524 0.9323 0.1149 0.042 Uiso 1 1 calc R U . . .
C9 C 0.59780(15) 0.84943(12) 0.21812(9) 0.0237(3) Uani 1 1 d . . . . .
C10 C 0.52856(16) 0.80596(13) 0.06458(9) 0.0275(3) Uani 1 1 d . . . . .
C11 C 0.45216(17) 0.69629(15) 0.03316(10) 0.0339(4) Uani 1 1 d . . . . .
C12 C 0.46360(19) 0.64940(15) -0.04469(11) 0.0393(4) Uani 1 1 d . . . . .
H12 H 0.4125 0.5748 -0.0674 0.047 Uiso 1 1 calc R U . . .
C13 C 0.54705(19) 0.70809(15) -0.08993(10) 0.0373(4) Uani 1 1 d . . . . .
C14 C 0.62029(18) 0.81775(15) -0.05677(10) 0.0342(4) Uani 1 1 d . . . . .
H14 H 0.6773 0.8588 -0.0877 0.041 Uiso 1 1 calc R U . . .
C15 C 0.61214(17) 0.86890(13) 0.02068(10) 0.0287(3) Uani 1 1 d . . . . .
C16 C 0.3646(2) 0.62909(17) 0.08245(13) 0.0482(5) Uani 1 1 d . . . . .
H16A H 0.3221 0.5535 0.0511 0.072 Uiso 1 1 calc R U . . .
H16B H 0.2931 0.6675 0.0934 0.072 Uiso 1 1 calc R U . . .
H16C H 0.4216 0.6224 0.1350 0.072 Uiso 1 1 calc R U . . .
C17 C 0.5604(2) 0.65270(19) -0.17295(12) 0.0524(5) Uani 1 1 d . . . . .
H17A H 0.6413 0.6206 -0.1657 0.079 Uiso 1 1 calc R U . . .
H17B H 0.5701 0.7092 -0.2101 0.079 Uiso 1 1 calc R U . . .
H17C H 0.4785 0.5924 -0.1968 0.079 Uiso 1 1 calc R U . . .
C18 C 0.69080(18) 0.98797(14) 0.05611(11) 0.0346(4) Uani 1 1 d . . . . .
H18A H 0.6269 1.0376 0.0573 0.052 Uiso 1 1 calc R U . . .
H18B H 0.7555 1.0142 0.0217 0.052 Uiso 1 1 calc R U . . .
H18C H 0.7412 0.9896 0.1124 0.052 Uiso 1 1 calc R U . . .
C19 C 1.07004(16) 0.95724(12) 0.32443(10) 0.0296(3) Uani 1 1 d . . . . .
H19A H 1.0468 0.9688 0.2661 0.036 Uiso 1 1 calc R U . . .
H19B H 1.1629 1.0046 0.3490 0.036 Uiso 1 1 calc R U . . .
C20 C 1.18693(16) 0.80034(14) 0.35713(11) 0.0331(4) Uani 1 1 d . . . . .
H20 H 1.2768 0.8448 0.3798 0.040 Uiso 1 1 calc R U . . .
C21 C 1.14554(17) 0.68757(15) 0.34829(12) 0.0364(4) Uani 1 1 d . . . . .
H21 H 1.2007 0.6364 0.3635 0.044 Uiso 1 1 calc R U . . .
C22 C 0.95890(15) 0.75383(12) 0.29858(9) 0.0237(3) Uani 1 1 d . . . . .
C23 C 0.92569(16) 0.54456(12) 0.29541(10) 0.0284(3) Uani 1 1 d . . . . .
C24 C 0.91467(17) 0.48054(14) 0.21904(11) 0.0321(3) Uani 1 1 d . . . . .
C25 C 0.83836(18) 0.36888(14) 0.20528(11) 0.0340(4) Uani 1 1 d . . . . .
H25 H 0.8268 0.3241 0.1530 0.041 Uiso 1 1 calc R U . . .
C26 C 0.77890(18) 0.32142(13) 0.26582(11) 0.0335(4) Uani 1 1 d . . . . .
C27 C 0.79592(18) 0.38768(13) 0.34206(11) 0.0330(4) Uani 1 1 d . . . . .
H27 H 0.7563 0.3557 0.3840 0.040 Uiso 1 1 calc R U . . .
C28 C 0.86969(17) 0.49980(13) 0.35838(10) 0.0304(3) Uani 1 1 d . . . . .
C29 C 0.9865(2) 0.52646(17) 0.15438(13) 0.0446(4) Uani 1 1 d . . . . .
H29A H 0.9980 0.6087 0.1608 0.067 Uiso 1 1 calc R U . . .
H29B H 0.9318 0.4923 0.0993 0.067 Uiso 1 1 calc R U . . .
H29C H 1.0766 0.5083 0.1610 0.067 Uiso 1 1 calc R U . . .
C30 C 0.6995(2) 0.19942(14) 0.24989(13) 0.0448(5) Uani 1 1 d . . . . .
H30A H 0.6423 0.1821 0.1939 0.067 Uiso 1 1 calc R U . . .
H30B H 0.6411 0.1873 0.2902 0.067 Uiso 1 1 calc R U . . .
H30C H 0.7636 0.1498 0.2552 0.067 Uiso 1 1 calc R U . . .
C31 C 0.8913(2) 0.56944(14) 0.44239(11) 0.0395(4) Uani 1 1 d . . . . .
H31A H 0.8398 0.5257 0.4771 0.059 Uiso 1 1 calc R U . . .
H31B H 0.8592 0.6388 0.4363 0.059 Uiso 1 1 calc R U . . .
H31C H 0.9890 0.5890 0.4684 0.059 Uiso 1 1 calc R U . . .
C32 C 0.73528(16) 0.68151(13) 0.16037(10) 0.0278(3) Uani 1 1 d . . . . .
C33 C 0.60047(19) 0.61498(14) 0.35490(11) 0.0359(4) Uani 1 1 d . . . . .
C34 C 0.5260(3) 0.53376(19) 0.39840(17) 0.0689(8) Uani 1 1 d . . . . .
H34A H 0.5254 0.4568 0.3744 0.103 Uiso 1 1 calc R U . . .
H34B H 0.4316 0.5424 0.3930 0.103 Uiso 1 1 calc R U . . .
H34C H 0.5710 0.5477 0.4570 0.103 Uiso 1 1 calc R U . . .
F1A F 0.3364(8) 0.2415(8) 0.4673(7) 0.066(3) Uani 0.57(2) 1 d D U P A 1
F2A F 0.3954(8) 0.0807(3) 0.4254(6) 0.0653(19) Uani 0.57(2) 1 d D U P A 1
F3A F 0.5553(5) 0.2291(6) 0.4999(4) 0.0552(14) Uani 0.57(2) 1 d D U P A 1
F4A F 0.4572(9) 0.2380(8) 0.3689(4) 0.0858(17) Uani 0.57(2) 1 d D U P A 1
F1B F 0.3407(9) 0.2343(9) 0.4764(8) 0.0425(19) Uani 0.43(2) 1 d D U P A 2
F2B F 0.4162(14) 0.0810(5) 0.4425(9) 0.063(2) Uani 0.43(2) 1 d D U P A 2
F3B F 0.5668(6) 0.2506(11) 0.4749(11) 0.086(3) Uani 0.43(2) 1 d D U P A 2
F4B F 0.4081(19) 0.2018(16) 0.3553(5) 0.093(4) Uani 0.43(2) 1 d D U P A 2
B1 B 0.43578(19) 0.19592(17) 0.43908(12) 0.0374(4) Uani 1 1 d D . . . .

loop_
_atom_site_aniso_label
_atom_site_aniso_U_11
_atom_site_aniso_U_22
_atom_site_aniso_U_33
_atom_site_aniso_U_23
_atom_site_aniso_U_13
_atom_site_aniso_U_12
Ru1 0.02128(6) 0.01727(6) 0.01917(6) 0.00451(4) 0.00085(4) 0.00330(4)
O1 0.0486(7) 0.0363(7) 0.0326(7) -0.0087(5) -0.0034(6) 0.0123(6)
N1 0.0273(6) 0.0201(6) 0.0213(6) 0.0045(5) 0.0001(5) 0.0047(5)
N2 0.0244(6) 0.0287(6) 0.0234(6) 0.0056(5) 0.0020(5) 0.0081(5)
N3 0.0259(6) 0.0311(7) 0.0229(6) 0.0069(5) 0.0003(5) 0.0091(5)
N4 0.0220(6) 0.0230(6) 0.0312(7) 0.0047(5) 0.0027(5) 0.0029(5)
N5 0.0247(6) 0.0224(6) 0.0373(7) 0.0050(5) 0.0000(5) 0.0062(5)
N6 0.0302(7) 0.0255(6) 0.0274(7) 0.0067(5) 0.0050(5) 0.0060(5)
C1 0.0329(8) 0.0241(7) 0.0205(7) 0.0052(6) 0.0001(6) 0.0098(6)
C2 0.0425(9) 0.0298(8) 0.0260(8) 0.0009(6) 0.0012(7) 0.0143(7)
C3 0.0500(10) 0.0240(8) 0.0307(9) -0.0033(6) -0.0022(8) 0.0071(7)
C4 0.0359(9) 0.0227(7) 0.0337(9) 0.0027(6) -0.0032(7) 0.0013(6)
C5 0.0292(8) 0.0201(7) 0.0270(8) 0.0059(6) -0.0003(6) 0.0032(6)
C6 0.0308(8) 0.0320(8) 0.0223(7) 0.0040(6) 0.0046(6) 0.0108(6)
C7 0.0281(8) 0.0391(9) 0.0349(9) 0.0081(7) 0.0045(7) 0.0149(7)
C8 0.0314(8) 0.0437(10) 0.0329(9) 0.0115(7) 0.0022(7) 0.0173(7)
C9 0.0232(7) 0.0231(7) 0.0231(7) 0.0059(6) 0.0015(6) 0.0035(6)
C10 0.0287(8) 0.0317(8) 0.0210(7) 0.0066(6) -0.0020(6) 0.0100(6)
C11 0.0313(8) 0.0350(9) 0.0303(8) 0.0070(7) -0.0030(7) 0.0036(7)
C12 0.0419(10) 0.0345(9) 0.0323(9) -0.0006(7) -0.0067(7) 0.0038(8)
C13 0.0454(10) 0.0407(9) 0.0239(8) 0.0029(7) -0.0021(7) 0.0149(8)
C14 0.0411(9) 0.0386(9) 0.0249(8) 0.0113(7) 0.0043(7) 0.0131(7)
C15 0.0317(8) 0.0299(8) 0.0244(7) 0.0091(6) -0.0006(6) 0.0105(6)
C16 0.0441(11) 0.0444(11) 0.0470(11) 0.0082(9) 0.0055(9) -0.0069(9)
C17 0.0703(14) 0.0544(12) 0.0312(10) -0.0019(9) 0.0058(9) 0.0203(11)
C18 0.0414(9) 0.0298(8) 0.0318(9) 0.0095(7) 0.0048(7) 0.0066(7)
C19 0.0270(8) 0.0210(7) 0.0367(9) 0.0052(6) 0.0032(6) -0.0009(6)
C20 0.0211(7) 0.0348(8) 0.0403(9) 0.0034(7) 0.0010(7) 0.0057(6)
C21 0.0258(8) 0.0342(9) 0.0480(10) 0.0055(8) -0.0006(7) 0.0119(7)
C22 0.0244(7) 0.0211(7) 0.0250(7) 0.0054(5) 0.0035(6) 0.0040(6)
C23 0.0282(8) 0.0202(7) 0.0352(8) 0.0060(6) -0.0008(6) 0.0080(6)
C24 0.0334(8) 0.0281(8) 0.0368(9) 0.0077(7) 0.0047(7) 0.0126(7)
C25 0.0407(9) 0.0268(8) 0.0321(9) -0.0001(6) 0.0008(7) 0.0114(7)
C26 0.0374(9) 0.0204(7) 0.0395(9) 0.0048(6) -0.0009(7) 0.0074(6)
C27 0.0415(9) 0.0243(7) 0.0328(8) 0.0094(6) 0.0031(7) 0.0085(7)
C28 0.0360(8) 0.0230(7) 0.0306(8) 0.0053(6) -0.0016(7) 0.0103(6)
C29 0.0509(11) 0.0423(10) 0.0472(11) 0.0109(8) 0.0190(9) 0.0161(9)
C30 0.0556(12) 0.0234(8) 0.0487(11) 0.0024(8) 0.0018(9) 0.0041(8)
C31 0.0559(11) 0.0276(8) 0.0310(9) 0.0047(7) -0.0018(8) 0.0102(8)
C32 0.0277(8) 0.0238(7) 0.0298(8) 0.0052(6) 0.0001(6) 0.0055(6)
C33 0.0429(10) 0.0288(8) 0.0394(9) 0.0054(7) 0.0189(8) 0.0067(7)
C34 0.0954(19) 0.0422(11) 0.0904(18) 0.0263(12) 0.0676(16) 0.0126(12)
F1A 0.045(3) 0.090(5) 0.068(5) -0.005(3) 0.007(2) 0.040(3)
F2A 0.0402(19) 0.043(2) 0.098(5) -0.009(2) -0.007(2) 0.0052(16)
F3A 0.0255(16) 0.066(2) 0.065(3) -0.0012(17) -0.0066(15) 0.0115(13)
F4A 0.087(4) 0.118(4) 0.069(3) 0.055(2) 0.038(2) 0.020(3)
F1B 0.036(3) 0.058(4) 0.037(3) 0.001(2) 0.013(2) 0.016(3)
F2B 0.084(6) 0.056(3) 0.063(4) 0.020(2) 0.031(4) 0.030(3)
F3B 0.040(2) 0.078(4) 0.136(7) 0.002(5) 0.030(3) 0.005(2)
F4B 0.115(7) 0.153(9) 0.053(3) 0.051(4) 0.045(3) 0.081(7)
B1 0.0335(10) 0.0471(11) 0.0380(11) 0.0126(9) 0.0106(8) 0.0180(9)

loop_
_atom_type_symbol
_atom_type_description
_atom_type_scat_dispersion_real
_atom_type_scat_dispersion_imag
_atom_type_scat_source
C C 0.0033 0.0016 'International Tables Vol C Tables 4.2.6.8 and 6.1.1.4'
H H 0.0000 0.0000 'International Tables Vol C Tables 4.2.6.8 and 6.1.1.4'
B B 0.0013 0.0007 'International Tables Vol C Tables 4.2.6.8 and 6.1.1.4'
F F 0.0171 0.0103 'International Tables Vol C Tables 4.2.6.8 and 6.1.1.4'
N N 0.0061 0.0033 'International Tables Vol C Tables 4.2.6.8 and 6.1.1.4'
O O 0.0106 0.0060 'International Tables Vol C Tables 4.2.6.8 and 6.1.1.4'
Ru Ru -1.2594 0.8363 'International Tables Vol C Tables 4.2.6.8 and 6.1.1.4'

loop_
_geom_angle_atom_site_label_1
_geom_angle_atom_site_label_2
_geom_angle_atom_site_label_3
_geom_angle
C32 Ru1 C9 95.88(6)
C32 Ru1 C22 93.31(6)
C9 Ru1 C22 169.87(6)
C32 Ru1 N6 95.25(6)
C9 Ru1 N6 89.58(5)
C22 Ru1 N6 93.83(5)
C32 Ru1 N1 169.07(6)
C9 Ru1 N1 85.00(5)
C22 Ru1 N1 85.18(5)
N6 Ru1 N1 95.65(5)
C32 Ru1 H1 84.7
C9 Ru1 H1 89.4
C22 Ru1 H1 87.2
N6 Ru1 H1 178.9
N1 Ru1 H1 84.4
C1 N1 C5 117.47(13)
C1 N1 Ru1 121.92(10)
C5 N1 Ru1 120.37(10)
C9 N2 C7 112.28(13)
C9 N2 C6 122.89(12)
C7 N2 C6 124.83(13)
C9 N3 C8 111.13(13)
C9 N3 C10 125.50(13)
C8 N3 C10 123.33(13)
C22 N4 C20 112.41(13)
C22 N4 C19 122.65(13)
C20 N4 C19 124.94(13)
C22 N5 C21 111.32(13)
C22 N5 C23 126.30(13)
C21 N5 C23 122.35(13)
C33 N6 Ru1 174.22(14)
N1 C1 C2 122.73(15)
N1 C1 C6 118.25(13)
C2 C1 C6 118.99(15)
C3 C2 C1 119.24(16)
C3 C2 H2 120.4
C1 C2 H2 120.4
C2 C3 C4 118.89(15)
C2 C3 H3 120.6
C4 C3 H3 120.6
C3 C4 C5 119.35(16)
C3 C4 H4 120.3
C5 C4 H4 120.3
N1 C5 C4 122.29(15)
N1 C5 C19 118.75(13)
C4 C5 C19 118.85(14)
N2 C6 C1 111.30(13)
N2 C6 H6A 109.4
C1 C6 H6A 109.4
N2 C6 H6B 109.4
C1 C6 H6B 109.4
H6A C6 H6B 108.0
C8 C7 N2 105.96(14)
C8 C7 H7 127.0
N2 C7 H7 127.0
C7 C8 N3 107.14(14)
C7 C8 H8 126.4
N3 C8 H8 126.4
N2 C9 N3 103.48(12)
N2 C9 Ru1 121.62(10)
N3 C9 Ru1 134.71(11)
C15 C10 C11 122.48(15)
C15 C10 N3 118.90(14)
C11 C10 N3 118.60(15)
C12 C11 C10 117.50(16)
C12 C11 C16 120.95(16)
C10 C11 C16 121.51(16)
C13 C12 C11 122.01(16)
C13 C12 H12 119.0
C11 C12 H12 119.0
C12 C13 C14 118.67(16)
C12 C13 C17 120.38(17)
C14 C13 C17 120.94(18)
C13 C14 C15 121.67(16)
C13 C14 H14 119.2
C15 C14 H14 119.2
C10 C15 C14 117.65(15)
C10 C15 C18 120.83(15)
C14 C15 C18 121.52(15)
C11 C16 H16A 109.5
C11 C16 H16B 109.5
H16A C16 H16B 109.5
C11 C16 H16C 109.5
H16A C16 H16C 109.5
H16B C16 H16C 109.5
C13 C17 H17A 109.5
C13 C17 H17B 109.5
H17A C17 H17B 109.5
C13 C17 H17C 109.5
H17A C17 H17C 109.5
H17B C17 H17C 109.5
C15 C18 H18A 109.5
C15 C18 H18B 109.5
H18A C18 H18B 109.5
C15 C18 H18C 109.5
H18A C18 H18C 109.5
H18B C18 H18C 109.5
N4 C19 C5 113.44(13)
N4 C19 H19A 108.9
C5 C19 H19A 108.9
N4 C19 H19B 108.9
C5 C19 H19B 108.9
H19A C19 H19B 107.7
C21 C20 N4 106.19(14)
C21 C20 H20 126.9
N4 C20 H20 126.9
C20 C21 N5 106.88(14)
C20 C21 H21 126.6
N5 C21 H21 126.6
N4 C22 N5 103.20(12)
N4 C22 Ru1 120.71(10)
N5 C22 Ru1 136.06(11)
C24 C23 C28 122.55(14)
C24 C23 N5 118.93(15)
C28 C23 N5 118.39(14)
C23 C24 C25 117.38(16)
C23 C24 C29 122.10(15)
C25 C24 C29 120.47(16)
C26 C25 C24 121.93(16)
C26 C25 H25 119.0
C24 C25 H25 119.0
C25 C26 C27 118.66(15)
C25 C26 C30 120.80(16)
C27 C26 C30 120.53(16)
C26 C27 C28 121.53(16)
C26 C27 H27 119.2
C28 C27 H27 119.2
C27 C28 C23 117.90(15)
C27 C28 C31 120.89(16)
C23 C28 C31 121.19(15)
C24 C29 H29A 109.5
C24 C29 H29B 109.5
H29A C29 H29B 109.5
C24 C29 H29C 109.5
H29A C29 H29C 109.5
H29B C29 H29C 109.5
C26 C30 H30A 109.5
C26 C30 H30B 109.5
H30A C30 H30B 109.5
C26 C30 H30C 109.5
H30A C30 H30C 109.5
H30B C30 H30C 109.5
C28 C31 H31A 109.5
C28 C31 H31B 109.5
H31A C31 H31B 109.5
C28 C31 H31C 109.5
H31A C31 H31C 109.5
H31B C31 H31C 109.5
O1 C32 Ru1 174.56(15)
N6 C33 C34 177.4(2)
C33 C34 H34A 109.5
C33 C34 H34B 109.5
H34A C34 H34B 109.5
C33 C34 H34C 109.5
H34A C34 H34C 109.5
H34B C34 H34C 109.5
F4A B1 F2A 111.8(5)
F3B B1 F1B 113.1(6)
F4A B1 F1A 108.2(5)
F2A B1 F1A 109.9(5)
F3B B1 F4B 111.0(4)
F1B B1 F4B 110.4(6)
F3B B1 F2B 110.5(6)
F1B B1 F2B 107.3(5)
F4B B1 F2B 104.1(6)
F4A B1 F3A 109.8(3)
F2A B1 F3A 109.1(4)
F1A B1 F3A 108.0(5)

loop_
_geom_bond_atom_site_label_1
_geom_bond_atom_site_label_2
_geom_bond_distance
Ru1 C32 1.8213(16)
Ru1 C9 2.0688(15)
Ru1 C22 2.0818(15)
Ru1 N6 2.1577(13)
Ru1 N1 2.2135(12)
Ru1 H1 1.4705
O1 C32 1.1577(19)
N1 C1 1.352(2)
N1 C5 1.3573(19)
N2 C9 1.357(2)
N2 C7 1.387(2)
N2 C6 1.4632(19)
N3 C9 1.3612(19)
N3 C8 1.392(2)
N3 C10 1.440(2)
N4 C22 1.3561(19)
N4 C20 1.387(2)
N4 C19 1.4549(19)
N5 C22 1.3638(19)
N5 C21 1.395(2)
N5 C23 1.4448(19)
N6 C33 1.130(2)
C1 C2 1.386(2)
C1 C6 1.503(2)
C2 C3 1.378(3)
C2 H2 0.9500
C3 C4 1.381(3)
C3 H3 0.9500
C4 C5 1.388(2)
C4 H4 0.9500
C5 C19 1.504(2)
C6 H6A 0.9900
C6 H6B 0.9900
C7 C8 1.343(2)
C7 H7 0.9500
C8 H8 0.9500
C10 C15 1.391(2)
C10 C11 1.395(2)
C11 C12 1.393(3)
C11 C16 1.504(3)
C12 C13 1.382(3)
C12 H12 0.9500
C13 C14 1.391(2)
C13 C17 1.513(3)
C14 C15 1.394(2)
C14 H14 0.9500
C15 C18 1.506(2)
C16 H16A 0.9800
C16 H16B 0.9800
C16 H16C 0.9800
C17 H17A 0.9800
C17 H17B 0.9800
C17 H17C 0.9800
C18 H18A 0.9800
C18 H18B 0.9800
C18 H18C 0.9800
C19 H19A 0.9900
C19 H19B 0.9900
C20 C21 1.340(2)
C20 H20 0.9500
C21 H21 0.9500
C23 C24 1.391(2)
C23 C28 1.394(2)
C24 C25 1.397(2)
C24 C29 1.505(3)
C25 C26 1.389(3)
C25 H25 0.9500
C26 C27 1.390(2)
C26 C30 1.513(2)
C27 C28 1.393(2)
C27 H27 0.9500
C28 C31 1.509(2)
C29 H29A 0.9800
C29 H29B 0.9800
C29 H29C 0.9800
C30 H30A 0.9800
C30 H30B 0.9800
C30 H30C 0.9800
C31 H31A 0.9800
C31 H31B 0.9800
C31 H31C 0.9800
C33 C34 1.463(2)
C34 H34A 0.9800
C34 H34B 0.9800
C34 H34C 0.9800
F1A B1 1.382(5)
F2A B1 1.365(4)
F3A B1 1.390(4)
F4A B1 1.363(4)
F1B B1 1.376(5)
F2B B1 1.388(5)
F3B B1 1.357(5)
F4B B1 1.386(5)

loop_
_geom_torsion_atom_site_label_1
_geom_torsion_atom_site_label_2
_geom_torsion_atom_site_label_3
_geom_torsion_atom_site_label_4
_geom_torsion
C5 N1 C1 C2 -0.4(2)
Ru1 N1 C1 C2 -174.71(11)
C5 N1 C1 C6 178.06(13)
Ru1 N1 C1 C6 3.72(18)
N1 C1 C2 C3 -0.8(2)
C6 C1 C2 C3 -179.23(15)
C1 C2 C3 C4 1.0(3)
C2 C3 C4 C5 0.0(3)
C1 N1 C5 C4 1.4(2)
Ru1 N1 C5 C4 175.83(11)
C1 N1 C5 C19 -174.78(13)
Ru1 N1 C5 C19 -0.35(18)
C3 C4 C5 N1 -1.2(2)
C3 C4 C5 C19 174.94(15)
C9 N2 C6 C1 60.21(18)
C7 N2 C6 C1 -119.88(16)
N1 C1 C6 N2 -56.45(18)
C2 C1 C6 N2 122.03(15)
C9 N2 C7 C8 1.03(19)
C6 N2 C7 C8 -178.88(15)
N2 C7 C8 N3 -0.67(19)
C9 N3 C8 C7 0.1(2)
C10 N3 C8 C7 177.95(15)
C7 N2 C9 N3 -0.93(17)
C6 N2 C9 N3 178.99(13)
C7 N2 C9 Ru1 174.70(11)
C6 N2 C9 Ru1 -5.38(19)
C8 N3 C9 N2 0.49(17)
C10 N3 C9 N2 -177.28(14)
C8 N3 C9 Ru1 -174.28(12)
C10 N3 C9 Ru1 7.9(2)
C9 N3 C10 C15 -91.75(19)
C8 N3 C10 C15 90.73(19)
C9 N3 C10 C11 89.53(19)
C8 N3 C10 C11 -87.98(19)
C15 C10 C11 C12 1.1(2)
N3 C10 C11 C12 179.72(14)
C15 C10 C11 C16 178.81(16)
N3 C10 C11 C16 -2.5(2)
C10 C11 C12 C13 0.0(3)
C16 C11 C12 C13 -177.74(18)
C11 C12 C13 C14 -0.8(3)
C11 C12 C13 C17 177.87(17)
C12 C13 C14 C15 0.5(3)
C17 C13 C14 C15 -178.15(17)
C11 C10 C15 C14 -1.3(2)
N3 C10 C15 C14 -179.99(13)
C11 C10 C15 C18 178.74(15)
N3 C10 C15 C18 0.1(2)
C13 C14 C15 C10 0.5(2)
C13 C14 C15 C18 -179.54(16)
C22 N4 C19 C5 57.3(2)
C20 N4 C19 C5 -122.30(16)
N1 C5 C19 N4 -53.95(19)
C4 C5 C19 N4 129.74(15)
C22 N4 C20 C21 0.0(2)
C19 N4 C20 C21 179.64(15)
N4 C20 C21 N5 0.0(2)
C22 N5 C21 C20 0.0(2)
C23 N5 C21 C20 -178.56(15)
C20 N4 C22 N5 -0.05(18)
C19 N4 C22 N5 -179.67(14)
C20 N4 C22 Ru1 178.38(11)
C19 N4 C22 Ru1 -1.2(2)
C21 N5 C22 N4 0.05(18)
C23 N5 C22 N4 178.51(15)
C21 N5 C22 Ru1 -178.01(13)
C23 N5 C22 Ru1 0.4(3)
C22 N5 C23 C24 91.6(2)
C21 N5 C23 C24 -90.1(2)
C22 N5 C23 C28 -92.57(19)
C21 N5 C23 C28 85.7(2)
C28 C23 C24 C25 3.1(2)
N5 C23 C24 C25 178.79(14)
C28 C23 C24 C29 -174.16(16)
N5 C23 C24 C29 1.5(2)
C23 C24 C25 C26 -2.0(2)
C29 C24 C25 C26 175.33(16)
C24 C25 C26 C27 0.2(3)
C24 C25 C26 C30 -178.59(16)
C25 C26 C27 C28 0.6(3)
C30 C26 C27 C28 179.38(16)
C26 C27 C28 C23 0.5(2)
C26 C27 C28 C31 -177.91(16)
C24 C23 C28 C27 -2.4(2)
N5 C23 C28 C27 -178.09(14)
C24 C23 C28 C31 175.99(15)
N5 C23 C28 C31 0.3(2)

loop_
_platon_squeeze_void_nr
_platon_squeeze_void_average_x
_platon_squeeze_void_average_y
_platon_squeeze_void_average_z
_platon_squeeze_void_volume
_platon_squeeze_void_count_electrons
_platon_squeeze_void_content
1 -0.000 -0.000 -0.000 397 122 ' '
